data_9005341
loop_
_publ_author_name
'Koch-Muller M'
'Kahlenberg, V.'
'Bubenick, W.'
'Gottschalk, M.'

_publ_section_title
;
 Crystal-structure refinement of synthetic Fe- and Mg-staurolite by
 Rietveld analysis of X-ray powder-diffraction data
 Sample: Mg-staurolite synthesized at 25 kbar
;
_journal_name_full 'European Journal of Mineralogy'
_journal_page_first 453
_journal_page_last 460
_journal_volume 10
_journal_year 1998
_chemical_formula_sum 'Al4.39 Mg0.9 O12 Si1.96'
_chemical_name_mineral Staurolite
_space_group_IT_number 63
_symmetry_space_group_name_Hall '-C 2c 2c'
_symmetry_space_group_name_H-M 'C c m m'
_cell_angle_alpha 90
_cell_angle_beta 90
_cell_angle_gamma 90
_cell_length_a 7.8791
_cell_length_b 16.5425
_cell_length_c 5.6329
_cell_formula_units_Z 4
_cell_volume 734.192
_database_code_amcsd 0006726
_exptl_crystal_density_diffrn 3.504
_exptl_crystal_pressure_history 'synthesized at 25 kbar'
_cod_original_formula_sum 'Mg.9 Al4.39 Si1.96 O12'
_cod_database_code 9005341

loop_
_space_group_symop_operation_xyz
x,y,z
1/2+x,1/2+y,z
-x,y,1/2+z
1/2-x,1/2+y,1/2+z
x,-y,1/2-z
1/2+x,1/2-y,1/2-z
x,-y,z
1/2+x,1/2-y,z
-x,y,-z
1/2-x,1/2+y,-z
x,y,1/2-z
1/2+x,1/2+y,1/2-z
-x,-y,1/2+z
1/2-x,1/2-y,1/2+z
-x,-y,-z
1/2-x,1/2-y,-z

loop_
_atom_site_label
_atom_site_fract_x
_atom_site_fract_y
_atom_site_fract_z
_atom_site_occupancy
_atom_site_U_iso_or_equiv
MgT2 0.38770 0.00000 0.25000 0.53000 0.01550
AlT2 0.38770 0.00000 0.25000 0.04000 0.01550
SiT1 0.13440 0.16720 0.25000 0.98000 0.00350
AlT1 0.13440 0.16720 0.25000 0.02000 0.00350
AlM1 0.50000 0.17370 0.00000 0.97000 0.00500
MgM1 0.50000 0.17370 0.00000 0.03000 0.00500
AlM2 0.26310 0.41010 0.25000 0.97000 0.00600
MgM2 0.26310 0.41010 0.25000 0.03000 0.00600
AlM3 0.00000 0.00000 0.00000 0.43000 0.00570
MgM3 0.00000 0.00000 0.00000 0.03000 0.00570
MgM4 0.50000 0.00000 0.00000 0.22000 0.00830
O1 0.23610 0.00000 0.97700 1.00000 0.00860
O2 0.25590 0.16270 0.01160 1.00000 0.00440
O3 0.00430 0.08560 0.25000 1.00000 0.00680
O4 0.02050 0.25080 0.25000 1.00000 0.00470
O5 0.52530 0.09340 0.25000 1.00000 0.00470

loop_
_cod_related_entry_id
_cod_related_entry_database
_cod_related_entry_code
1 AMCSD 0006726
